data_7012311
loop_
_publ_author_name
'Garner, Mark'
'Lewinski, Krzysztof'
'Pattek-Janczyk, Agnieszka'
'Reglinski, John'
'Sieklucka, Barbara'
'Spicer, Mark D.'
'Szaleniec, Maciej'

_publ_section_title
;
 Structural and spectroscopic characterisation of bis-ligand complexes
 of iron(ii), nickel(ii) and nickel(iii) with the
 hydrotris(methimazolyl)borate anion: soft S6 donor sets generating a
 weak ligand field
;
_journal_issue 6
_journal_name_full 'Dalton Transactions'
_journal_page_first 1181
_journal_paper_doi 10.1039/b209877f
_journal_year 2003
_chemical_formula_moiety 'C24 H32 B2 N12 Ni S6'
_chemical_formula_sum 'C24 H32 B2 N12 Ni S6'
_chemical_formula_weight 761.31
_chemical_name_systematic
; 
? 
;
_space_group_IT_number 14
_symmetry_cell_setting monoclinic
_symmetry_space_group_name_Hall '-P 2yn'
_symmetry_space_group_name_H-M 'P 1 21/n 1'
_atom_sites_solution_hydrogens geom
_atom_sites_solution_primary heavy
_atom_sites_solution_secondary difmap
_audit_creation_method SHELXL-97
_cell_angle_alpha 90.00
_cell_angle_beta 98.2180(12)
_cell_angle_gamma 90.00
_cell_formula_units_Z 2
_cell_length_a 10.1690(3)
_cell_length_b 9.8790(3)
_cell_length_c 16.8980(6)
_cell_measurement_reflns_used 527
_cell_measurement_temperature 293(2)
_cell_measurement_theta_max 23.53
_cell_measurement_theta_min 1.0
_cell_volume 1680.13(9)
_computing_cell_refinement 'DENZO-SMN (Otwinowski & Minor 1997)'
_computing_data_collection 'COLLECT (Nonius BV, 1997-2000)'
_computing_data_reduction 'DENZO-SMN (Otwinowski & Minor 1997)'
_computing_structure_refinement 'SHELXL-97 (Sheldrick, 1997)'
_computing_structure_solution 'SHELXS-97 (Sheldrick, 1990)'
_diffrn_ambient_temperature 293(2)
_diffrn_measured_fraction_theta_full 0.943
_diffrn_measured_fraction_theta_max 0.943
_diffrn_measurement_device_type 'Nonius KappaCCD'
_diffrn_measurement_method '\f and \w scans with the \k offsets'
_diffrn_radiation_monochromator graphite
_diffrn_radiation_source 'fine-focus sealed tube'
_diffrn_radiation_type MoK\a
_diffrn_radiation_wavelength 0.71070
_diffrn_reflns_av_R_equivalents 0.0433
_diffrn_reflns_av_sigmaI/netI 0.0716
_diffrn_reflns_limit_h_max 13
_diffrn_reflns_limit_h_min 0
_diffrn_reflns_limit_k_max 12
_diffrn_reflns_limit_k_min -11
_diffrn_reflns_limit_l_max 21
_diffrn_reflns_limit_l_min -21
_diffrn_reflns_number 6498
_diffrn_reflns_theta_full 27.50
_diffrn_reflns_theta_max 27.50
_diffrn_reflns_theta_min 2.21
_exptl_absorpt_coefficient_mu 0.989
_exptl_absorpt_correction_type none
_exptl_crystal_colour 'light brown'
_exptl_crystal_density_diffrn 1.504
_exptl_crystal_density_meas ?
_exptl_crystal_density_method .
_exptl_crystal_description plate
_exptl_crystal_F_000 788
_exptl_crystal_size_max 0.15
_exptl_crystal_size_mid 0.10
_exptl_crystal_size_min 0.04
_refine_diff_density_max 0.319
_refine_diff_density_min -0.333
_refine_diff_density_rms 0.073
_refine_ls_extinction_coef 0.0036(6)
_refine_ls_extinction_expression Fc^*^=kFc[1+0.001xFc^2^\l^3^/sin(2\q)]^-1/4^
_refine_ls_extinction_method SHELXL
_refine_ls_goodness_of_fit_ref 1.027
_refine_ls_hydrogen_treatment refall
_refine_ls_matrix_type full
_refine_ls_number_parameters 270
_refine_ls_number_reflns 3852
_refine_ls_number_restraints 0
_refine_ls_restrained_S_all 1.027
_refine_ls_R_factor_all 0.0815
_refine_ls_R_factor_gt 0.0427
_refine_ls_shift/su_max 0.001
_refine_ls_shift/su_mean 0.000
_refine_ls_structure_factor_coef Fsqd
_refine_ls_weighting_details 'w=1/[\s^2^(Fo^2^)+(0.0273P)^2^+0.5831P] where P=(Fo^2^+2Fc^2^)/3'
_refine_ls_weighting_scheme calc
_refine_ls_wR_factor_gt 0.0793
_refine_ls_wR_factor_ref 0.0919
_reflns_number_gt 2611
_reflns_number_total 3852
_reflns_threshold_expression >2sigma(I)
_cod_data_source_file b209877f.txt
_cod_data_source_block nitm
_cod_depositor_comments
;
The following automatic conversions were performed:
'_exptl_absorpt_correction_type' value 'None' changed to 'none' according
to '/home/saulius/struct/CIF-dictionaries/cif_core.dic' dictionary named
'cif_core.dic' version 2.4.1 from 2010-06-29.

Automatic conversion script
Id: cif_fix_enum 1527 2010-12-29 10:47:43Z saulius 

The following automatic conversions were performed:

'_refine_ls_weighting_scheme' value 'calc
w=1/[\s^2^(Fo^2^)+(0.0273P)^2^+0.5831P] where P=(Fo^2^+2Fc^2^)/3' was
changed to 'calc'. New tag '_refine_ls_weighting_details' was
created. The value of the new tag was set to
'w=1/[\s^2^(Fo^2^)+(0.0273P)^2^+0.5831P] where P=(Fo^2^+2Fc^2^)/3'.

Automatic conversion script
Id: cif_fix_values 3143 2015-03-26 13:38:13Z robertas 
;
_cod_original_sg_symbol_H-M P2(1)/n
_cod_database_code 7012311

loop_
_symmetry_equiv_pos_as_xyz
'x, y, z'
'-x+1/2, y+1/2, -z+1/2'
'-x, -y, -z'
'x-1/2, -y-1/2, z-1/2'

loop_
_atom_site_label
_atom_site_type_symbol
_atom_site_fract_x
_atom_site_fract_y
_atom_site_fract_z
_atom_site_U_iso_or_equiv
_atom_site_adp_type
_atom_site_occupancy
_atom_site_calc_flag
_atom_site_refinement_flags
_atom_site_disorder_assembly
_atom_site_disorder_group
Ni Ni 0.5000 0.5000 0.5000 0.02686(15) Uani 1 d S . .
B B 0.3348(3) 0.6259(4) 0.6928(2) 0.0323(8) Uani 1 d . . .
H1 H 0.291(3) 0.661(3) 0.7477(17) 0.027(7) Uiso 1 d . . .
S1 S 0.39618(7) 0.33990(7) 0.58600(5) 0.03342(19) Uani 1 d . . .
C11 C 0.2510(3) 0.4144(3) 0.60378(17) 0.0315(7) Uani 1 d . . .
N12 N 0.2342(2) 0.5268(2) 0.64674(14) 0.0310(6) Uani 1 d . . .
C13 C 0.0988(3) 0.5523(4) 0.6410(2) 0.0406(8) Uani 1 d . . .
H13 H 0.070(3) 0.621(3) 0.669(2) 0.049(11) Uiso 1 d . . .
C14 C 0.0333(3) 0.4561(4) 0.5968(2) 0.0439(8) Uani 1 d . . .
H14 H -0.056(3) 0.448(3) 0.5777(19) 0.046(9) Uiso 1 d . . .
N15 N 0.1278(2) 0.3689(3) 0.57372(16) 0.0379(6) Uani 1 d . . .
C16 C 0.0992(5) 0.2492(5) 0.5252(3) 0.0580(11) Uani 1 d . . .
H161 H 0.015(5) 0.243(4) 0.503(3) 0.080(14) Uiso 1 d . . .
H162 H 0.117(5) 0.165(5) 0.554(3) 0.100(17) Uiso 1 d . . .
H163 H 0.156(5) 0.241(6) 0.482(3) 0.13(2) Uiso 1 d . . .
S2 S 0.62946(7) 0.62345(8) 0.61232(4) 0.03226(19) Uani 1 d . . .
C21 C 0.5844(3) 0.5459(3) 0.69497(17) 0.0306(7) Uani 1 d . . .
N22 N 0.4676(2) 0.5553(3) 0.72481(14) 0.0321(6) Uani 1 d . . .
C23 C 0.4748(3) 0.4694(4) 0.79049(19) 0.0438(8) Uani 1 d . . .
H23 H 0.402(3) 0.460(3) 0.818(2) 0.050(10) Uiso 1 d . . .
C24 C 0.5940(3) 0.4104(4) 0.8017(2) 0.0479(9) Uani 1 d . . .
H24 H 0.637(3) 0.341(3) 0.835(2) 0.054(10) Uiso 1 d . . .
N25 N 0.6627(2) 0.4587(3) 0.74301(15) 0.0403(7) Uani 1 d . . .
C26 C 0.7972(4) 0.4206(6) 0.7328(3) 0.0639(13) Uani 1 d . . .
H261 H 0.846(5) 0.505(5) 0.739(3) 0.093(17) Uiso 1 d . . .
H262 H 0.835(5) 0.377(5) 0.776(3) 0.096(17) Uiso 1 d . . .
H263 H 0.793(7) 0.357(7) 0.687(4) 0.18(3) Uiso 1 d . . .
S3 S 0.31126(7) 0.65504(8) 0.48613(4) 0.03283(19) Uani 1 d . . .
C31 C 0.3356(3) 0.7712(3) 0.56147(18) 0.0303(6) Uani 1 d . . .
N32 N 0.3492(2) 0.7533(2) 0.64165(15) 0.0315(6) Uani 1 d . . .
C33 C 0.3682(3) 0.8803(3) 0.6775(2) 0.0405(8) Uani 1 d . . .
H33 H 0.383(3) 0.886(3) 0.734(2) 0.047(10) Uiso 1 d . . .
C34 C 0.3656(4) 0.9740(3) 0.6214(2) 0.0470(9) Uani 1 d . . .
H34 H 0.371(3) 1.068(4) 0.625(2) 0.049(10) Uiso 1 d . . .
N35 N 0.3455(3) 0.9067(3) 0.54829(16) 0.0392(6) Uani 1 d . . .
C36 C 0.3317(5) 0.9686(5) 0.4698(3) 0.0595(11) Uani 1 d . . .
H361 H 0.382(5) 0.920(6) 0.435(3) 0.11(2) Uiso 1 d . . .
H362 H 0.359(4) 1.055(5) 0.475(2) 0.074(14) Uiso 1 d . . .
H363 H 0.237(5) 0.964(5) 0.443(3) 0.096(16) Uiso 1 d . . .

loop_
_atom_site_aniso_label
_atom_site_aniso_U_11
_atom_site_aniso_U_22
_atom_site_aniso_U_33
_atom_site_aniso_U_23
_atom_site_aniso_U_13
_atom_site_aniso_U_12
Ni 0.0281(3) 0.0257(3) 0.0270(3) -0.0014(2) 0.0048(2) -0.0003(2)
B 0.0282(17) 0.0386(19) 0.0305(18) -0.0007(16) 0.0055(15) 0.0046(15)
S1 0.0341(4) 0.0273(4) 0.0397(4) 0.0017(3) 0.0081(3) -0.0002(3)
C11 0.0306(15) 0.0368(16) 0.0270(15) 0.0092(13) 0.0040(12) -0.0025(13)
N12 0.0263(12) 0.0368(14) 0.0309(13) 0.0041(11) 0.0079(10) 0.0019(10)
C13 0.0291(16) 0.056(2) 0.0379(19) 0.0080(17) 0.0097(14) 0.0086(16)
C14 0.0248(15) 0.064(2) 0.0425(19) 0.0082(18) 0.0029(14) -0.0034(16)
N15 0.0290(13) 0.0458(15) 0.0386(15) 0.0028(13) 0.0038(11) -0.0090(12)
C16 0.051(2) 0.052(2) 0.067(3) -0.013(2) -0.006(2) -0.017(2)
S2 0.0317(4) 0.0367(4) 0.0286(4) -0.0016(3) 0.0051(3) -0.0071(3)
C21 0.0290(14) 0.0380(16) 0.0230(15) -0.0014(13) -0.0028(12) -0.0042(13)
N22 0.0290(12) 0.0412(14) 0.0262(13) 0.0032(11) 0.0045(10) -0.0025(11)
C23 0.0379(18) 0.063(2) 0.0310(18) 0.0101(16) 0.0074(15) -0.0030(17)
C24 0.0393(18) 0.065(2) 0.038(2) 0.0186(18) -0.0005(15) 0.0037(18)
N25 0.0298(13) 0.0542(17) 0.0356(15) 0.0098(13) 0.0003(11) 0.0024(12)
C26 0.035(2) 0.095(4) 0.061(3) 0.024(3) 0.0047(19) 0.021(2)
S3 0.0332(4) 0.0346(4) 0.0299(4) -0.0022(3) 0.0019(3) 0.0031(3)
C31 0.0250(14) 0.0296(15) 0.0360(17) -0.0002(13) 0.0032(12) 0.0032(12)
N32 0.0303(13) 0.0329(13) 0.0320(13) -0.0063(11) 0.0065(11) 0.0011(11)
C33 0.0400(18) 0.0361(18) 0.046(2) -0.0108(17) 0.0077(16) 0.0013(14)
C34 0.050(2) 0.0285(18) 0.064(2) -0.0097(17) 0.0126(18) -0.0007(15)
N35 0.0455(15) 0.0275(13) 0.0450(16) 0.0023(12) 0.0073(13) -0.0003(12)
C36 0.076(3) 0.045(2) 0.057(3) 0.015(2) 0.007(2) -0.001(2)

loop_
_atom_type_symbol
_atom_type_description
_atom_type_scat_dispersion_real
_atom_type_scat_dispersion_imag
_atom_type_scat_source
Ni Ni 0.3393 1.1124 'International Tables Vol C Tables 4.2.6.8 and 6.1.1.4'
B B 0.0013 0.0007 'International Tables Vol C Tables 4.2.6.8 and 6.1.1.4'
S S 0.1246 0.1234 'International Tables Vol C Tables 4.2.6.8 and 6.1.1.4'
N N 0.0061 0.0033 'International Tables Vol C Tables 4.2.6.8 and 6.1.1.4'
C C 0.0033 0.0016 'International Tables Vol C Tables 4.2.6.8 and 6.1.1.4'
H H 0.0000 0.0000 'International Tables Vol C Tables 4.2.6.8 and 6.1.1.4'

loop_
_geom_angle_atom_site_label_1
_geom_angle_atom_site_label_2
_geom_angle_atom_site_label_3
_geom_angle
_geom_angle_site_symmetry_1
_geom_angle_site_symmetry_3
_geom_angle_publ_flag
S3 Ni S3 180.0 3_666 . ?
S3 Ni S2 84.87(2) 3_666 . ?
S3 Ni S2 95.13(2) . . ?
S3 Ni S2 95.13(2) 3_666 3_666 ?
S3 Ni S2 84.87(2) . 3_666 ?
S2 Ni S2 180.0 . 3_666 ?
S3 Ni S1 93.53(2) 3_666 3_666 ?
S3 Ni S1 86.47(2) . 3_666 ?
S2 Ni S1 84.88(2) . 3_666 ?
S2 Ni S1 95.12(2) 3_666 3_666 ?
S3 Ni S1 86.47(2) 3_666 . ?
S3 Ni S1 93.53(2) . . ?
S2 Ni S1 95.12(2) . . ?
S2 Ni S1 84.88(2) 3_666 . ?
S1 Ni S1 180.0 3_666 . ?
N12 B N32 110.0(2) . . ?
N12 B N22 111.9(3) . . ?
N32 B N22 114.5(2) . . ?
N12 B H1 107.1(14) . . ?
N32 B H1 106.7(14) . . ?
N22 B H1 106.0(13) . . ?
C11 S1 Ni 106.14(10) . . ?
N12 C11 N15 107.0(3) . . ?
N12 C11 S1 128.7(2) . . ?
N15 C11 S1 124.3(2) . . ?
C11 N12 C13 108.2(3) . . ?
C11 N12 B 131.8(2) . . ?
C13 N12 B 119.9(3) . . ?
C14 C13 N12 108.8(3) . . ?
C14 C13 H13 131(2) . . ?
N12 C13 H13 120(2) . . ?
C13 C14 N15 106.9(3) . . ?
C13 C14 H14 131(2) . . ?
N15 C14 H14 122(2) . . ?
C11 N15 C14 109.2(3) . . ?
C11 N15 C16 125.6(3) . . ?
C14 N15 C16 125.2(3) . . ?
N15 C16 H161 113(3) . . ?
N15 C16 H162 114(3) . . ?
H161 C16 H162 104(4) . . ?
N15 C16 H163 113(3) . . ?
H161 C16 H163 108(4) . . ?
H162 C16 H163 103(4) . . ?
C21 S2 Ni 103.32(10) . . ?
N22 C21 N25 106.9(3) . . ?
N22 C21 S2 128.5(2) . . ?
N25 C21 S2 124.7(2) . . ?
C21 N22 C23 107.7(3) . . ?
C21 N22 B 131.9(3) . . ?
C23 N22 B 119.9(3) . . ?
C24 C23 N22 108.8(3) . . ?
C24 C23 H23 131(2) . . ?
N22 C23 H23 120(2) . . ?
C23 C24 N25 106.9(3) . . ?
C23 C24 H24 137(2) . . ?
N25 C24 H24 116(2) . . ?
C21 N25 C24 109.6(3) . . ?
C21 N25 C26 125.0(3) . . ?
C24 N25 C26 125.4(3) . . ?
N25 C26 H261 104(3) . . ?
N25 C26 H262 110(3) . . ?
H261 C26 H262 100(4) . . ?
N25 C26 H263 109(4) . . ?
H261 C26 H263 127(5) . . ?
H262 C26 H263 107(5) . . ?
C31 S3 Ni 108.81(10) . . ?
N32 C31 N35 107.0(3) . . ?
N32 C31 S3 129.9(2) . . ?
N35 C31 S3 123.0(2) . . ?
C31 N32 C33 107.7(3) . . ?
C31 N32 B 131.5(3) . . ?
C33 N32 B 120.5(3) . . ?
C34 C33 N32 109.3(3) . . ?
C34 C33 H33 132(2) . . ?
N32 C33 H33 119(2) . . ?
C33 C34 N35 106.7(3) . . ?
C31 N35 C34 109.2(3) . . ?
C31 N35 C36 124.3(3) . . ?
C34 N35 C36 126.5(3) . . ?
N35 C36 H361 111(3) . . ?
N35 C36 H362 109(3) . . ?
H361 C36 H362 111(4) . . ?
N35 C36 H363 111(3) . . ?
H361 C36 H363 105(4) . . ?
H362 C36 H363 111(4) . . ?

loop_
_geom_bond_atom_site_label_1
_geom_bond_atom_site_label_2
_geom_bond_distance
_geom_bond_site_symmetry_2
_geom_bond_publ_flag
Ni S3 2.4404(7) 3_666 ?
Ni S3 2.4404(7) . ?
Ni S2 2.4715(7) . ?
Ni S2 2.4715(7) 3_666 ?
Ni S1 2.4834(8) 3_666 ?
Ni S1 2.4834(8) . ?
B N12 1.543(4) . ?
B N32 1.546(4) . ?
B N22 1.547(4) . ?
B H1 1.14(3) . ?
S1 C11 1.714(3) . ?
C11 N12 1.351(4) . ?
C11 N15 1.360(4) . ?
N12 C13 1.390(4) . ?
C13 C14 1.328(5) . ?
C13 H13 0.91(3) . ?
C14 N15 1.387(4) . ?
C14 H14 0.93(3) . ?
N15 C16 1.445(5) . ?
C16 H161 0.88(4) . ?
C16 H162 0.97(5) . ?
C16 H163 0.99(6) . ?
S2 C21 1.712(3) . ?
C21 N22 1.359(4) . ?
C21 N25 1.360(4) . ?
N22 C23 1.391(4) . ?
C23 C24 1.333(5) . ?
C23 H23 0.93(3) . ?
C24 N25 1.377(4) . ?
C24 H24 0.95(3) . ?
N25 C26 1.452(5) . ?
C26 H261 0.97(5) . ?
C26 H262 0.88(5) . ?
C26 H263 0.99(7) . ?
S3 C31 1.706(3) . ?
C31 N32 1.354(4) . ?
C31 N35 1.363(4) . ?
N32 C33 1.394(4) . ?
C33 C34 1.322(5) . ?
C33 H33 0.94(3) . ?
C34 N35 1.392(4) . ?
N35 C36 1.449(5) . ?
C36 H361 0.95(6) . ?
C36 H362 0.90(4) . ?
C36 H363 1.01(5) . ?
